data_4115313
loop_
_publ_author_name
'Robert B. Grossman'
'Kazuyuki Hattori'
'Sean Parkin'
'Brian O. Patrick'
'Melissa A. Varner'

_publ_section_title
;
 The Bicyclic N,N'-Diacylaminal: A New Motif for Molecular Self-Assembly
;
_journal_name_full 'Journal of the American Chemical Society'
_journal_page_first 13686
_journal_page_last 13687
_journal_paper_doi 10.1021/ja026949y
_journal_volume 124
_journal_year 2002
_chemical_formula_sum 'C18 H26 Cl4 N2 O6'
_chemical_formula_weight 508.21
_chemical_name_systematic
; 
 ? 
;
_space_group_IT_number 33
_symmetry_cell_setting orthorhombic
_symmetry_space_group_name_Hall 'P 2c -2n'
_symmetry_space_group_name_H-M 'P n a 21'
_atom_sites_solution_hydrogens geom
_atom_sites_solution_primary direct
_atom_sites_solution_secondary difmap
_audit_creation_method SHELXL-97
_cell_angle_alpha 90.00
_cell_angle_beta 90.00
_cell_angle_gamma 90.00
_cell_formula_units_Z 4
_cell_length_a 17.9780(5)
_cell_length_b 12.3910(6)
_cell_length_c 10.3330(8)
_cell_measurement_reflns_used 11242
_cell_measurement_temperature 90.0(2)
_cell_measurement_theta_max 27.48
_cell_measurement_theta_min 1.00
_cell_volume 2301.8(2)
_computing_cell_refinement 'SCALEPACK (Otwinowski & Minor, 1997)'
_computing_data_collection 'COLLECT (Nonius, 1998)'
_computing_data_reduction 'DENZO-SMN (Otwinowski & Minor, 1997)'
_computing_molecular_graphics 'XP in Siemens SHELXTL (Sheldrick, 1994)'
_computing_publication_material
;
SHELX97-2 (Sheldrick, 1997) and local procedures
;
_computing_structure_refinement 'SHELXL-97 (Sheldrick, 1997)'
_computing_structure_solution 'SHELXS-97 (Sheldrick, 1990)'
_diffrn_ambient_temperature 90.0(2)
_diffrn_detector_area_resol_mean 18
_diffrn_measured_fraction_theta_full 1.000
_diffrn_measured_fraction_theta_max 1.000
_diffrn_measurement_device_type 'Nonius KappaCCD diffractometer'
_diffrn_measurement_method '\w scans at fixed \c = 55\%'
_diffrn_radiation_monochromator graphite
_diffrn_radiation_source 'fine-focus sealed tube'
_diffrn_radiation_type MoK\a
_diffrn_radiation_wavelength 0.71073
_diffrn_reflns_av_R_equivalents 0.0345
_diffrn_reflns_av_sigmaI/netI 0.0502
_diffrn_reflns_limit_h_max 23
_diffrn_reflns_limit_h_min -23
_diffrn_reflns_limit_k_max 16
_diffrn_reflns_limit_k_min -10
_diffrn_reflns_limit_l_max 13
_diffrn_reflns_limit_l_min -8
_diffrn_reflns_number 11116
_diffrn_reflns_theta_full 27.48
_diffrn_reflns_theta_max 27.48
_diffrn_reflns_theta_min 2.00
_diffrn_standards_decay_% <1
_exptl_absorpt_coefficient_mu 0.551
_exptl_absorpt_correction_T_max 0.9470
_exptl_absorpt_correction_T_min 0.8522
_exptl_absorpt_correction_type multi-scan
_exptl_absorpt_process_details 'Scalepack (Otwinowski & Minor, 1997)'
_exptl_crystal_colour colourless
_exptl_crystal_density_diffrn 1.466
_exptl_crystal_description 'block (cut fromm needle)'
_exptl_crystal_F_000 1056
_exptl_crystal_size_max 0.30
_exptl_crystal_size_mid 0.20
_exptl_crystal_size_min 0.10
_refine_diff_density_max .253
_refine_diff_density_min -.254
_refine_diff_density_rms .052
_refine_ls_abs_structure_details 'Flack H D (1983), Acta Cryst. A39, 876-881'
_refine_ls_abs_structure_Flack 0.02(4)
_refine_ls_extinction_method none
_refine_ls_goodness_of_fit_ref 1.025
_refine_ls_hydrogen_treatment mixed
_refine_ls_matrix_type full
_refine_ls_number_parameters 274
_refine_ls_number_reflns 4322
_refine_ls_number_restraints 1
_refine_ls_restrained_S_all 1.025
_refine_ls_R_factor_all 0.0441
_refine_ls_R_factor_gt 0.0358
_refine_ls_shift/su_max 0.002
_refine_ls_shift/su_mean 0.000
_refine_ls_structure_factor_coef Fsqd
_refine_ls_weighting_details 'calc w=1/[\s^2^(Fo^2^)+(0.0275P)^2^+0.4907P] where P=(Fo^2^+2Fc^2^)/3'
_refine_ls_weighting_scheme calc
_refine_ls_wR_factor_gt 0.0665
_refine_ls_wR_factor_ref 0.0691
_reflns_number_gt 3858
_reflns_number_total 4322
_reflns_threshold_expression >2sigma(I)
_cod_data_source_file ja026949y-3_s2_6.cif
_cod_data_source_block (2a).(CH2Cl2)2
_cod_database_code 4115313

loop_
_symmetry_equiv_pos_as_xyz
'x, y, z'
'-x, -y, z+1/2'
'-x+1/2, y+1/2, z+1/2'
'x+1/2, -y+1/2, z'

loop_
_atom_site_label
_atom_site_type_symbol
_atom_site_fract_x
_atom_site_fract_y
_atom_site_fract_z
_atom_site_U_iso_or_equiv
_atom_site_adp_type
_atom_site_occupancy
_atom_site_symmetry_multiplicity
_atom_site_calc_flag
_atom_site_refinement_flags
C1 C 0.85715(12) 0.81307(17) 0.3307(2) 0.0126(5) Uani 1 1 d .
C2 C 0.90361(11) 0.70918(18) 0.3291(2) 0.0157(5) Uani 1 1 d .
H2A H 0.9308 0.6995 0.4116 0.019 Uiso 1 1 calc R
H2B H 0.8719 0.6451 0.3134 0.019 Uiso 1 1 calc R
C3 C 0.95738(13) 0.72784(18) 0.2166(2) 0.0145(5) Uani 1 1 d .
H3A H 0.9762 0.6583 0.1825 0.017 Uiso 1 1 calc R
H3B H 1.0002 0.7724 0.2445 0.017 Uiso 1 1 calc R
C4 C 0.91043(12) 0.78809(18) 0.1120(2) 0.0133(5) Uani 1 1 d .
O5 O 1.00534(8) 0.84442(12) -0.03445(16) 0.0158(4) Uani 1 1 d .
C5 C 0.96087(12) 0.87214(19) 0.0518(2) 0.0139(5) Uani 1 1 d .
N6 N 0.95895(9) 0.97191(14) 0.1002(2) 0.0120(4) Uani 1 1 d .
H6 H 0.9946 1.0168 0.0776 0.014 Uiso 1 1 calc R
C7 C 0.90106(12) 1.01190(18) 0.1890(2) 0.0133(5) Uani 1 1 d .
N8 N 0.92035(9) 0.99045(14) 0.3247(2) 0.0132(4) Uani 1 1 d .
H8 H 0.9467 1.0403 0.3644 0.016 Uiso 1 1 calc R
O9 O 0.92152(8) 0.89282(13) 0.50912(16) 0.0171(4) Uani 1 1 d .
C9 C 0.90215(11) 0.90331(17) 0.3947(2) 0.0127(5) Uani 1 1 d .
C10 C 0.84116(12) 0.83487(18) 0.1857(2) 0.0132(5) Uani 1 1 d .
H10 H 0.7957 0.7939 0.1592 0.016 Uiso 1 1 calc R
C11 C 0.82937(11) 0.95389(18) 0.1577(2) 0.0141(5) Uani 1 1 d .
H11A H 0.8163 0.9645 0.0655 0.017 Uiso 1 1 calc R
H11B H 0.7883 0.9825 0.2116 0.017 Uiso 1 1 calc R
O12 O 0.75729(8) 0.71035(12) 0.42855(17) 0.0191(4) Uani 1 1 d .
C12 C 0.78445(12) 0.79683(18) 0.4043(2) 0.0138(5) Uani 1 1 d .
O13 O 0.75267(8) 0.89211(11) 0.43203(17) 0.0155(4) Uani 1 1 d .
C13 C 0.68017(11) 0.8875(2) 0.4958(3) 0.0195(5) Uani 1 1 d .
H13A H 0.6708 0.9566 0.5411 0.023 Uiso 1 1 calc R
H13B H 0.6805 0.8292 0.5613 0.023 Uiso 1 1 calc R
C14 C 0.61898(13) 0.8672(2) 0.4002(3) 0.0288(7) Uani 1 1 d .
H14A H 0.6269 0.7972 0.3584 0.043 Uiso 1 1 calc R
H14B H 0.6191 0.9243 0.3346 0.043 Uiso 1 1 calc R
H14C H 0.5710 0.8669 0.4453 0.043 Uiso 1 1 calc R
O15 O 0.90138(9) 0.61750(13) -0.00227(16) 0.0194(4) Uani 1 1 d .
C15 C 0.88497(11) 0.71148(19) 0.0053(2) 0.0142(5) Uani 1 1 d .
O16 O 0.83957(9) 0.76350(12) -0.07616(17) 0.0191(4) Uani 1 1 d .
C16 C 0.80771(13) 0.6995(2) -0.1815(2) 0.0225(6) Uani 1 1 d .
H16A H 0.7629 0.7365 -0.2151 0.027 Uiso 1 1 calc R
H16B H 0.7922 0.6283 -0.1474 0.027 Uiso 1 1 calc R
C17 C 0.86207(15) 0.6832(2) -0.2903(2) 0.0290(6) Uani 1 1 d .
H17A H 0.9037 0.6388 -0.2601 0.043 Uiso 1 1 calc R
H17B H 0.8808 0.7534 -0.3194 0.043 Uiso 1 1 calc R
H17C H 0.8371 0.6467 -0.3624 0.043 Uiso 1 1 calc R
C18 C 0.89665(13) 1.13429(18) 0.1723(2) 0.0166(5) Uani 1 1 d .
H18A H 0.9459 1.1660 0.1869 0.025 Uiso 1 1 calc R
H18B H 0.8613 1.1641 0.2349 0.025 Uiso 1 1 calc R
H18C H 0.8800 1.1512 0.0843 0.025 Uiso 1 1 calc R
C1B C 0.92588(13) 0.3965(2) 0.4232(3) 0.0276(6) Uani 1 1 d .
H1B1 H 0.9434 0.3220 0.4400 0.033 Uiso 1 1 calc R
H1B2 H 0.9557 0.4463 0.4772 0.033 Uiso 1 1 calc R
Cl1B Cl 0.83110(4) 0.40739(7) 0.46569(9) 0.0513(2) Uani 1 1 d .
Cl2B Cl 0.93887(4) 0.42825(5) 0.25769(7) 0.03300(17) Uani 1 1 d .
C1C C 0.68858(13) 0.5313(2) 0.2054(3) 0.0235(6) Uani 1 1 d .
H1C1 H 0.6875 0.4626 0.1564 0.028 Uiso 1 1 calc R
H1C2 H 0.7355 0.5335 0.2556 0.028 Uiso 1 1 calc R
Cl1C Cl 0.68652(4) 0.64071(6) 0.09595(7) 0.03079(16) Uani 1 1 d .
Cl2C Cl 0.61234(3) 0.53548(5) 0.31280(6) 0.02678(15) Uani 1 1 d .

loop_
_atom_site_aniso_label
_atom_site_aniso_U_11
_atom_site_aniso_U_22
_atom_site_aniso_U_33
_atom_site_aniso_U_23
_atom_site_aniso_U_13
_atom_site_aniso_U_12
C1 0.0110(10) 0.0135(11) 0.0132(12) 0.0021(10) -0.0011(10) -0.0013(9)
C2 0.0149(11) 0.0129(12) 0.0193(13) 0.0002(11) -0.0007(11) -0.0023(9)
C3 0.0136(11) 0.0151(12) 0.0148(12) 0.0013(10) -0.0020(9) -0.0007(10)
C4 0.0142(11) 0.0111(11) 0.0145(12) 0.0008(10) -0.0016(10) -0.0008(9)
O5 0.0148(8) 0.0145(8) 0.0181(9) -0.0015(7) 0.0037(7) -0.0008(7)
C5 0.0111(10) 0.0157(12) 0.0150(12) 0.0000(10) -0.0032(10) -0.0002(10)
N6 0.0116(9) 0.0112(9) 0.0132(9) -0.0005(8) 0.0019(9) -0.0024(8)
C7 0.0133(11) 0.0113(11) 0.0152(13) -0.0001(10) -0.0004(10) -0.0005(9)
N8 0.0145(9) 0.0109(9) 0.0144(10) -0.0025(9) -0.0011(9) -0.0040(8)
O9 0.0176(8) 0.0184(9) 0.0153(9) 0.0012(7) -0.0021(7) -0.0030(7)
C9 0.0095(10) 0.0115(12) 0.0170(13) 0.0009(10) 0.0033(10) 0.0018(9)
C10 0.0086(11) 0.0145(12) 0.0165(13) 0.0002(10) -0.0005(9) -0.0026(9)
C11 0.0108(11) 0.0158(12) 0.0156(12) 0.0015(10) -0.0002(10) 0.0009(9)
O12 0.0166(8) 0.0140(8) 0.0268(10) 0.0027(8) 0.0044(7) -0.0033(7)
C12 0.0127(10) 0.0167(12) 0.0121(12) -0.0015(10) -0.0029(10) 0.0005(10)
O13 0.0119(7) 0.0135(8) 0.0212(9) -0.0013(8) 0.0043(7) -0.0001(6)
C13 0.0136(11) 0.0197(13) 0.0252(14) -0.0007(11) 0.0071(11) -0.0014(10)
C14 0.0167(12) 0.0270(14) 0.0425(18) -0.0070(13) -0.0016(13) -0.0001(11)
O15 0.0253(8) 0.0131(9) 0.0199(9) -0.0034(7) 0.0024(8) -0.0013(8)
C15 0.0112(10) 0.0156(13) 0.0157(12) 0.0011(10) 0.0048(10) -0.0034(10)
O16 0.0196(8) 0.0188(8) 0.0188(9) -0.0038(8) -0.0052(7) 0.0006(7)
C16 0.0212(12) 0.0279(14) 0.0184(13) -0.0048(12) -0.0029(12) -0.0077(11)
C17 0.0361(16) 0.0339(16) 0.0169(14) -0.0008(12) -0.0004(13) -0.0055(13)
C18 0.0202(12) 0.0107(12) 0.0188(13) -0.0001(10) 0.0016(10) 0.0027(10)
C1B 0.0231(13) 0.0270(14) 0.0326(17) 0.0050(14) -0.0040(13) 0.0033(11)
Cl1B 0.0298(4) 0.0521(5) 0.0721(7) 0.0242(5) 0.0131(4) 0.0114(4)
Cl2B 0.0394(4) 0.0265(3) 0.0332(4) -0.0006(3) -0.0031(3) 0.0026(3)
C1C 0.0220(13) 0.0244(14) 0.0241(14) 0.0011(12) 0.0053(12) 0.0021(11)
Cl1C 0.0341(3) 0.0353(4) 0.0230(3) 0.0068(3) -0.0007(3) -0.0154(3)
Cl2C 0.0233(3) 0.0354(4) 0.0216(3) 0.0037(3) 0.0051(3) -0.0049(3)

loop_
_atom_type_symbol
_atom_type_description
_atom_type_scat_dispersion_real
_atom_type_scat_dispersion_imag
_atom_type_scat_source
C C .0033 .0016 'International Tables Vol C Tables 4.2.6.8 and 6.1.1.4'
H H .0000 .0000 'International Tables Vol C Tables 4.2.6.8 and 6.1.1.4'
N N .0061 .0033 'International Tables Vol C Tables 4.2.6.8 and 6.1.1.4'
O O .0106 .0060 'International Tables Vol C Tables 4.2.6.8 and 6.1.1.4'
Cl Cl .1484 .1585 'International Tables Vol C Tables 4.2.6.8 and 6.1.1.4'

loop_
_geom_angle_atom_site_label_1
_geom_angle_atom_site_label_2
_geom_angle_atom_site_label_3
_geom_angle
C12 C1 C9 109.48(18)
C12 C1 C2 111.16(18)
C9 C1 C2 109.25(17)
C12 C1 C10 110.26(18)
C9 C1 C10 112.89(19)
C2 C1 C10 103.70(18)
C3 C2 C1 103.02(18)
C3 C2 H2A 111.2
C1 C2 H2A 111.2
C3 C2 H2B 111.2
C1 C2 H2B 111.2
H2A C2 H2B 109.1
C2 C3 C4 104.86(18)
C2 C3 H3A 110.8
C4 C3 H3A 110.8
C2 C3 H3B 110.8
C4 C3 H3B 110.8
H3A C3 H3B 108.9
C5 C4 C15 108.09(19)
C5 C4 C3 106.82(17)
C15 C4 C3 111.42(19)
C5 C4 C10 114.84(18)
C15 C4 C10 110.00(17)
C3 C4 C10 105.66(18)
O5 C5 N6 122.7(2)
O5 C5 C4 119.3(2)
N6 C5 C4 117.9(2)
C5 N6 C7 124.28(18)
C5 N6 H6 117.9
C7 N6 H6 117.9
N8 C7 N6 111.53(17)
N8 C7 C11 108.63(18)
N6 C7 C11 108.02(18)
N8 C7 C18 107.44(19)
N6 C7 C18 107.46(18)
C11 C7 C18 113.81(19)
C9 N8 C7 127.10(19)
C9 N8 H8 116.4
C7 N8 H8 116.4
O9 C9 N8 122.0(2)
O9 C9 C1 119.0(2)
N8 C9 C1 119.0(2)
C11 C10 C1 112.30(19)
C11 C10 C4 112.16(18)
C1 C10 C4 104.90(17)
C11 C10 H10 109.1
C1 C10 H10 109.1
C4 C10 H10 109.1
C7 C11 C10 107.60(18)
C7 C11 H11A 110.2
C10 C11 H11A 110.2
C7 C11 H11B 110.2
C10 C11 H11B 110.2
H11A C11 H11B 108.5
O12 C12 O13 124.4(2)
O12 C12 C1 124.7(2)
O13 C12 C1 110.80(18)
C12 O13 C13 116.22(18)
O13 C13 C14 111.3(2)
O13 C13 H13A 109.4
C14 C13 H13A 109.4
O13 C13 H13B 109.4
C14 C13 H13B 109.4
H13A C13 H13B 108.0
C13 C14 H14A 109.5
C13 C14 H14B 109.5
H14A C14 H14B 109.5
C13 C14 H14C 109.5
H14A C14 H14C 109.5
H14B C14 H14C 109.5
O15 C15 O16 125.1(2)
O15 C15 C4 125.1(2)
O16 C15 C4 109.76(19)
C15 O16 C16 116.46(17)
O16 C16 C17 112.01(19)
O16 C16 H16A 109.2
C17 C16 H16A 109.2
O16 C16 H16B 109.2
C17 C16 H16B 109.2
H16A C16 H16B 107.9
C16 C17 H17A 109.5
C16 C17 H17B 109.5
H17A C17 H17B 109.5
C16 C17 H17C 109.5
H17A C17 H17C 109.5
H17B C17 H17C 109.5
C7 C18 H18A 109.5
C7 C18 H18B 109.5
H18A C18 H18B 109.5
C7 C18 H18C 109.5
H18A C18 H18C 109.5
H18B C18 H18C 109.5
Cl1B C1B Cl2B 110.54(14)
Cl1B C1B H1B1 109.5
Cl2B C1B H1B1 109.5
Cl1B C1B H1B2 109.5
Cl2B C1B H1B2 109.5
H1B1 C1B H1B2 108.1
Cl2C C1C Cl1C 111.33(13)
Cl2C C1C H1C1 109.4
Cl1C C1C H1C1 109.4
Cl2C C1C H1C2 109.4
Cl1C C1C H1C2 109.4
H1C1 C1C H1C2 108.0

loop_
_geom_bond_atom_site_label_1
_geom_bond_atom_site_label_2
_geom_bond_distance
C1 C12 1.526(3)
C1 C9 1.531(3)
C1 C2 1.535(3)
C1 C10 1.549(3)
C2 C3 1.529(3)
C2 H2A 0.9900
C2 H2B 0.9900
C3 C4 1.561(3)
C3 H3A 0.9900
C3 H3B 0.9900
C4 C5 1.515(3)
C4 C15 1.526(3)
C4 C10 1.570(3)
O5 C5 1.246(3)
C5 N6 1.334(3)
N6 C7 1.473(3)
N6 H6 0.8800
C7 N8 1.469(3)
C7 C11 1.511(3)
C7 C18 1.528(3)
N8 C9 1.340(3)
N8 H8 0.8800
O9 C9 1.239(3)
C10 C11 1.518(3)
C10 H10 1.0000
C11 H11A 0.9900
C11 H11B 0.9900
O12 C12 1.204(2)
C12 O13 1.343(3)
O13 C13 1.462(3)
C13 C14 1.500(3)
C13 H13A 0.9900
C13 H13B 0.9900
C14 H14A 0.9800
C14 H14B 0.9800
C14 H14C 0.9800
O15 C15 1.204(3)
C15 O16 1.338(3)
O16 C16 1.463(3)
C16 C17 1.504(3)
C16 H16A 0.9900
C16 H16B 0.9900
C17 H17A 0.9800
C17 H17B 0.9800
C17 H17C 0.9800
C18 H18A 0.9800
C18 H18B 0.9800
C18 H18C 0.9800
C1B Cl1B 1.765(2)
C1B Cl2B 1.770(3)
C1B H1B1 0.9900
C1B H1B2 0.9900
C1C Cl2C 1.764(2)
C1C Cl1C 1.766(3)
C1C H1C1 0.9900
C1C H1C2 0.9900

loop_
_geom_torsion_atom_site_label_1
_geom_torsion_atom_site_label_2
_geom_torsion_atom_site_label_3
_geom_torsion_atom_site_label_4
_geom_torsion
C12 C1 C2 C3 161.01(18)
C9 C1 C2 C3 -78.1(2)
C10 C1 C2 C3 42.5(2)
C1 C2 C3 C4 -37.6(2)
C2 C3 C4 C5 141.1(2)
C2 C3 C4 C15 -101.0(2)
C2 C3 C4 C10 18.4(2)
C15 C4 C5 O5 -38.6(3)
C3 C4 C5 O5 81.4(2)
C10 C4 C5 O5 -161.8(2)
C15 C4 C5 N6 145.8(2)
C3 C4 C5 N6 -94.2(2)
C10 C4 C5 N6 22.6(3)
O5 C5 N6 C7 171.4(2)
C4 C5 N6 C7 -13.2(3)
C5 N6 C7 N8 88.3(3)
C5 N6 C7 C11 -31.0(3)
C5 N6 C7 C18 -154.2(2)
N6 C7 N8 C9 -91.2(2)
C11 C7 N8 C9 27.7(3)
C18 C7 N8 C9 151.2(2)
C7 N8 C9 O9 179.7(2)
C7 N8 C9 C1 0.8(3)
C12 C1 C9 O9 60.2(3)
C2 C1 C9 O9 -61.8(3)
C10 C1 C9 O9 -176.60(19)
C12 C1 C9 N8 -120.8(2)
C2 C1 C9 N8 117.2(2)
C10 C1 C9 N8 2.4(3)
C12 C1 C10 C11 88.2(2)
C9 C1 C10 C11 -34.6(2)
C2 C1 C10 C11 -152.76(17)
C12 C1 C10 C4 -149.77(17)
C9 C1 C10 C4 87.4(2)
C2 C1 C10 C4 -30.7(2)
C5 C4 C10 C11 12.3(3)
C15 C4 C10 C11 -109.9(2)
C3 C4 C10 C11 129.7(2)
C5 C4 C10 C1 -109.9(2)
C15 C4 C10 C1 128.0(2)
C3 C4 C10 C1 7.6(2)
N8 C7 C11 C10 -57.4(2)
N6 C7 C11 C10 63.8(2)
C18 C7 C11 C10 -176.99(19)
C1 C10 C11 C7 63.2(2)
C4 C10 C11 C7 -54.6(3)
C9 C1 C12 O12 -138.9(2)
C2 C1 C12 O12 -18.1(3)
C10 C1 C12 O12 96.3(3)
C9 C1 C12 O13 44.5(2)
C2 C1 C12 O13 165.32(18)
C10 C1 C12 O13 -80.2(2)
O12 C12 O13 C13 -0.1(3)
C1 C12 O13 C13 176.42(18)
C12 O13 C13 C14 -80.6(3)
C5 C4 C15 O15 113.7(2)
C3 C4 C15 O15 -3.3(3)
C10 C4 C15 O15 -120.2(2)
C5 C4 C15 O16 -68.4(2)
C3 C4 C15 O16 174.53(18)
C10 C4 C15 O16 57.7(2)
O15 C15 O16 C16 0.3(3)
C4 C15 O16 C16 -177.51(18)
C15 O16 C16 C17 -79.0(3)
